data_7034465
loop_
_publ_author_name
'Okamura, Taka-Aki'
'Furuya, Ryosuke'
'Onitsuka, Kiyotaka'

_publ_section_title
;
 Synthesis and structures of soluble magnesium and zinc carboxylates
 containing intramolecular NHO hydrogen bonds in nonpolar solvents.
;
_journal_issue 16
_journal_name_full 'Dalton transactions (Cambridge, England : 2003)'
_journal_page_first 7512
_journal_page_last 7523
_journal_paper_doi 10.1039/c5dt00053j
_journal_volume 44
_journal_year 2015
_chemical_formula_moiety 'C196 H270 Ca2 N8 O35'
_chemical_formula_sum 'C196 H270 Ca2 N8 O35'
_chemical_formula_weight 3378.34
_chemical_name_systematic
; 
 [{[(t-BuC6H4)3CCONH](n-BuCONH)C6H3COO}4Ca2(H2O)5(dioxane)]-4(dioxane)-4(H2O)
;
_chemical_properties_physical Efflorescent
_space_group_crystal_system monoclinic
_space_group_IT_number 14
_space_group_name_Hall '-P 2ybc'
_space_group_name_H-M_alt 'P 1 21/c 1'
_symmetry_space_group_name_Hall '-P 2ybc'
_symmetry_space_group_name_H-M 'P 1 21/c 1'
_atom_sites_solution_hydrogens geom
_audit_creation_date 2014-09-04
_audit_creation_method SHELXL-2014/6
_audit_update_record
;
2015-01-05 deposited with the CCDC.
2015-03-18 downloaded from the CCDC.
;
_cell_angle_alpha 90
_cell_angle_beta 108.006(6)
_cell_angle_gamma 90
_cell_formula_units_Z 2
_cell_length_a 18.0688(18)
_cell_length_b 11.3006(12)
_cell_length_c 50.441(5)
_cell_measurement_reflns_used 9679
_cell_measurement_temperature 200
_cell_measurement_theta_max 27.48
_cell_measurement_theta_min 3.04
_cell_volume 9795.0(18)
_computing_cell_refinement 'RAPID AUTO (Rigaku, 2006)'
_computing_data_collection 'RAPID AUTO (Rigaku, 2006)'
_computing_data_reduction 'RAPID AUTO (Rigaku, 2006)'
_computing_molecular_graphics 'CrystalStructure 4.0 (Rigaku, 2010)'
_computing_publication_material 'CrystalStructure 4.0 (Rigaku, 2010)'
_computing_structure_refinement 'SHELXL-2014/6 (Sheldrick, 2014)'
_computing_structure_solution 'SHELXS-97 (Sheldrick, 2008)'
_diffrn_ambient_temperature 200
_diffrn_detector_area_resol_mean 10.000
_diffrn_measured_fraction_theta_full 0.970
_diffrn_measured_fraction_theta_max 0.998
_diffrn_measurement_device_type 'Rigaku R-AXIS RAPID II'
_diffrn_measurement_method \w
_diffrn_radiation_type MoK\a
_diffrn_radiation_wavelength 0.71075
_diffrn_reflns_av_R_equivalents 0.2746
_diffrn_reflns_av_unetI/netI 0.2513
_diffrn_reflns_Laue_measured_fraction_full 0.970
_diffrn_reflns_Laue_measured_fraction_max 0.998
_diffrn_reflns_limit_h_max 19
_diffrn_reflns_limit_h_min -21
_diffrn_reflns_limit_k_max 13
_diffrn_reflns_limit_k_min -13
_diffrn_reflns_limit_l_max 59
_diffrn_reflns_limit_l_min -59
_diffrn_reflns_number 73841
_diffrn_reflns_point_group_measured_fraction_full 0.970
_diffrn_reflns_point_group_measured_fraction_max 0.998
_diffrn_reflns_theta_full 25.242
_diffrn_reflns_theta_max 24.999
_diffrn_reflns_theta_min 3.044
_diffrn_source
;
 MicroMax-007HF microfocus rotating anode X-ray generator
;
_exptl_absorpt_coefficient_mu 0.129
_exptl_absorpt_correction_type none
_exptl_crystal_colour colorless
_exptl_crystal_density_diffrn 1.145
_exptl_crystal_density_method 'not measured'
_exptl_crystal_description platelet
_exptl_crystal_F_000 3644
_exptl_crystal_size_max 0.200
_exptl_crystal_size_mid 0.080
_exptl_crystal_size_min 0.020
_refine_diff_density_max 0.722
_refine_diff_density_min -0.445
_refine_diff_density_rms 0.070
_refine_ls_extinction_method none
_refine_ls_goodness_of_fit_ref 1.063
_refine_ls_hydrogen_treatment constr
_refine_ls_matrix_type full
_refine_ls_number_parameters 1207
_refine_ls_number_reflns 17222
_refine_ls_number_restraints 223
_refine_ls_restrained_S_all 1.074
_refine_ls_R_factor_all 0.3361
_refine_ls_R_factor_gt 0.1481
_refine_ls_shift/su_max 0.000
_refine_ls_shift/su_mean 0.000
_refine_ls_structure_factor_coef Fsqd
_refine_ls_weighting_details 'w=1/[\s^2^(Fo^2^)+(0.2000P)^2^] where P=(Fo^2^+2Fc^2^)/3'
_refine_ls_weighting_scheme calc
_refine_ls_wR_factor_gt 0.3610
_refine_ls_wR_factor_ref 0.4705
_reflns_Friedel_coverage 0.000
_reflns_number_gt 5008
_reflns_number_total 17222
_reflns_threshold_expression 'I > 2\s(I)'
_cod_data_source_file c5dt00053j2.cif
_cod_data_source_block Ca2L24-4(1,4-dioxane)-4H2O
_cod_depositor_comments 'Adding full bibliography for 7034462--7034467.cif.'
_cod_original_cell_volume 9795.1(18)
_cod_database_code 7034465
_shelx_space_group_comment
;
The symmetry employed for this shelxl refinement is uniquely defined
by the following loop, which should always be used as a source of
symmetry information in preference to the above space-group names.
They are only intended as comments.
;
_shelx_estimated_absorpt_t_min 0.975
_shelx_estimated_absorpt_t_max 0.997
_shelxl_version_number 2014/6

loop_
_space_group_symop_operation_xyz
'x, y, z'
'-x, y+1/2, -z+1/2'
'-x, -y, -z'
'x, -y-1/2, z-1/2'

loop_
_atom_site_label
_atom_site_type_symbol
_atom_site_fract_x
_atom_site_fract_y
_atom_site_fract_z
_atom_site_U_iso_or_equiv
_atom_site_adp_type
_atom_site_occupancy
_atom_site_site_symmetry_order
_atom_site_calc_flag
_atom_site_refinement_flags_posn
_atom_site_refinement_flags_adp
_atom_site_refinement_flags_occupancy
_atom_site_disorder_assembly
_atom_site_disorder_group
Ca1 Ca 0.1921(2) 0.4740(4) 0.57243(11) 0.0807(14) Uani 0.5 1 d . . P A 1
Ca2 Ca 0.1633(3) 0.5289(5) 0.57925(11) 0.0878(15) Uani 0.5 1 d . . P A 2
O1 O -0.1394(4) 0.1692(5) 0.59951(14) 0.099(2) Uani 1 1 d . . . . .
O2 O 0.5972(4) 0.3601(5) 0.68142(15) 0.105(2) Uani 1 1 d . . . . .
O3 O 0.0955(5) 0.6301(7) 0.54496(17) 0.133(3) Uani 1 1 d . . . . .
O4 O 0.2617(9) -0.0470(15) 0.5933(3) 0.251(7) Uani 1 1 d . U . . .
O5 O 0.2893(6) 0.6152(12) 0.5699(3) 0.100(4) Uani 0.5 1 d . . P A 1
O6 O 0.2615(8) 0.3863(16) 0.5436(3) 0.110(5) Uani 0.5 1 d . . P A 1
O7 O 0.2610(7) 0.6709(12) 0.5931(4) 0.122(6) Uani 0.5 1 d . . P A 2
O8 O 0.2502(9) 0.4896(19) 0.5508(4) 0.134(6) Uani 0.5 1 d . . P A 2
O9 O 0.1305(16) 0.590(3) 0.6198(9) 0.24(2) Uani 0.5 1 d . . P A 2
O11 O 0.0979(4) 0.3437(7) 0.54450(15) 0.115(2) Uani 1 1 d . . . . .
O12 O 0.0599(4) 0.4052(6) 0.57974(16) 0.103(2) Uani 1 1 d . . . . .
O21 O 0.2594(4) 0.3702(9) 0.60587(17) 0.161(4) Uani 1 1 d . . . . .
O22 O 0.3675(4) 0.4615(9) 0.60610(19) 0.163(4) Uani 1 1 d . . . . .
O31 O 0.3326(16) 0.027(3) 0.5214(13) 0.31(3) Uani 0.5 1 d . . P B 1
O32 O 0.1199(15) 0.781(2) 0.6530(4) 0.197(10) Uani 0.5 1 d . . P C 2
O41 O 0.3045(10) 0.8533(15) 0.5569(6) 0.393(13) Uani 1 1 d . . . . .
O51 O 0.1942(10) 0.5748(14) 0.6143(4) 0.128(6) Uani 0.5 1 d D U P A 1
O52 O 0.2062(13) 0.8023(15) 0.6347(5) 0.191(8) Uani 0.5 1 d D U P A 1
O61 O 0.0695(8) 0.840(2) 0.6655(4) 0.193(10) Uani 0.5 1 d D . P D 1
O62 O 0.1507(7) 0.9440(14) 0.7059(3) 0.115(5) Uani 0.5 1 d D . P D 1
O71 O 0.2825(13) 0.203(2) 0.5363(4) 0.225(12) Uani 0.5 1 d D U P E 2
O72 O 0.3225(18) 0.046(3) 0.4991(5) 0.189(13) Uani 0.5 1 d D U P E 2
O81 O 0.6528(8) 0.2965(11) 0.5821(4) 0.227(7) Uani 1 1 d D U . . .
O82 O 0.5919(7) 0.0790(10) 0.5706(3) 0.213(5) Uani 1 1 d D . . . .
N1 N -0.0648(4) 0.3013(6) 0.5851(2) 0.090(2) Uani 1 1 d . . . . .
H1 H -0.0270 0.3530 0.5914 0.108 Uiso 1 1 calc R U . . .
N2 N 0.4907(4) 0.3913(6) 0.64506(16) 0.087(2) Uani 1 1 d . . . . .
H2 H 0.4641 0.4470 0.6340 0.105 Uiso 1 1 calc R U . . .
N3 N -0.0093(4) 0.3197(6) 0.4969(2) 0.092(2) Uani 1 1 d . . . . .
H3 H 0.0408 0.3127 0.5057 0.110 Uiso 1 1 calc R U . . .
N4 N 0.2678(7) 0.1431(12) 0.6068(2) 0.186(5) Uani 1 1 d . U . . .
H4 H 0.2447 0.2121 0.6061 0.223 Uiso 1 1 calc R U . . .
C1 C 0.0459(6) 0.3547(10) 0.5564(3) 0.096(3) Uani 1 1 d . . . . .
C2 C 0.3343(6) 0.3710(14) 0.6110(2) 0.119(4) Uani 1 1 d . . . . .
C11 C -0.0348(5) 0.3087(7) 0.5411(2) 0.079(3) Uani 1 1 d . . . . .
C12 C -0.0862(5) 0.2763(7) 0.5564(2) 0.078(3) Uani 1 1 d . . . . .
C13 C -0.1592(5) 0.2316(7) 0.5431(2) 0.081(3) Uani 1 1 d . . . . .
H5 H -0.1921 0.2098 0.5538 0.097 Uiso 1 1 calc R U . . .
C14 C -0.1848(6) 0.2180(9) 0.5149(3) 0.101(3) Uani 1 1 d . . . . .
H6 H -0.2357 0.1891 0.5058 0.121 Uiso 1 1 calc R U . . .
C15 C -0.1345(5) 0.2477(8) 0.4993(2) 0.092(3) Uani 1 1 d . . . . .
H7 H -0.1513 0.2370 0.4797 0.110 Uiso 1 1 calc R U . . .
C16 C -0.0617(5) 0.2918(8) 0.5122(2) 0.077(2) Uani 1 1 d . . . . .
C17 C -0.0973(5) 0.2527(8) 0.6049(2) 0.084(3) Uani 1 1 d . . . . .
C18 C -0.0735(5) 0.3202(7) 0.6335(2) 0.076(2) Uani 1 1 d . . . . .
C21 C 0.3821(7) 0.2655(11) 0.6250(2) 0.108(3) Uani 1 1 d . . . . .
C22 C 0.4584(6) 0.2766(10) 0.6410(2) 0.091(3) Uani 1 1 d . . . . .
C23 C 0.5014(7) 0.1785(10) 0.6537(3) 0.136(5) Uani 1 1 d . . . . .
H8 H 0.5534 0.1866 0.6656 0.163 Uiso 1 1 calc R U . . .
C24 C 0.4654(10) 0.0681(11) 0.6485(4) 0.162(6) Uani 1 1 d . . . . .
H9 H 0.4966 0.0015 0.6563 0.194 Uiso 1 1 calc R U . . .
C25 C 0.3946(11) 0.0471(16) 0.6342(4) 0.160(6) Uani 1 1 d . U . . .
H10 H 0.3727 -0.0300 0.6323 0.192 Uiso 1 1 calc R U . . .
C26 C 0.3536(8) 0.1427(15) 0.6220(3) 0.139(5) Uani 1 1 d . U . . .
C27 C 0.5580(5) 0.4251(7) 0.6642(2) 0.073(2) Uani 1 1 d . . . . .
C28 C 0.5792(4) 0.5590(7) 0.6636(2) 0.074(2) Uani 1 1 d . . . . .
C31 C -0.1182(5) 0.5976(8) 0.5217(2) 0.096(3) Uani 1 1 d . . . . .
H13 H -0.1389 0.6619 0.5081 0.116 Uiso 1 1 calc R U . . .
H14 H -0.1126 0.5261 0.5111 0.116 Uiso 1 1 calc R U . . .
C32 C -0.1761(6) 0.5721(9) 0.5372(2) 0.106(3) Uani 1 1 d . . . . .
H15 H -0.1529 0.5114 0.5515 0.128 Uiso 1 1 calc R U . . .
H16 H -0.1819 0.6452 0.5472 0.128 Uiso 1 1 calc R U . . .
C33 C -0.2552(6) 0.5313(9) 0.5211(3) 0.122(4) Uani 1 1 d . . . . .
H19 H -0.2860 0.5185 0.5338 0.146 Uiso 1 1 calc R U . . .
H18 H -0.2806 0.5914 0.5073 0.146 Uiso 1 1 calc R U . . .
H17 H -0.2515 0.4570 0.5116 0.146 Uiso 1 1 calc R U . . .
C37 C 0.0297(7) 0.6442(9) 0.5299(3) 0.098(3) Uani 1 1 d . . . . .
C38 C -0.0382(6) 0.6335(9) 0.5410(2) 0.110(3) Uani 1 1 d . . . . .
H11 H -0.0443 0.7109 0.5493 0.132 Uiso 1 1 calc R U . . .
H12 H -0.0236 0.5755 0.5565 0.132 Uiso 1 1 calc R U . . .
C41 C 0.0950(8) -0.002(3) 0.5614(5) 0.43(2) Uani 1 1 d D U . . .
H22 H 0.1210 -0.0801 0.5635 0.511 Uiso 1 1 calc R U . . .
H23 H 0.0978 0.0357 0.5440 0.511 Uiso 1 1 calc R U . . .
C42 C 0.0118(7) -0.0146(14) 0.5611(4) 0.222(10) Uani 1 1 d D U . . .
H24 H -0.0072 0.0582 0.5679 0.266 Uiso 1 1 calc R U . . .
H25 H 0.0051 -0.0828 0.5725 0.266 Uiso 1 1 calc R U . . .
C43 C -0.0288(11) -0.035(2) 0.5304(4) 0.321(13) Uani 1 1 d D U . . .
H26 H -0.0848 -0.0448 0.5273 0.385 Uiso 1 1 calc R U . . .
H28 H -0.0201 0.0333 0.5198 0.385 Uiso 1 1 calc R U . . .
H27 H -0.0079 -0.1064 0.5244 0.385 Uiso 1 1 calc R U . . .
C47 C 0.2191(9) 0.050(2) 0.5937(5) 0.244(9) Uani 1 1 d D U . . .
C48 C 0.1316(8) 0.0745(15) 0.5860(3) 0.224(7) Uani 1 1 d D U . . .
H20 H 0.1120 0.0539 0.6016 0.269 Uiso 1 1 calc R U . . .
H21 H 0.1203 0.1589 0.5812 0.269 Uiso 1 1 calc R U . . .
C51 C 0.2671(13) 0.618(2) 0.6318(6) 0.196(13) Uani 0.5 1 d D U P A 1
H107 H 0.3094 0.5806 0.6260 0.235 Uiso 0.5 1 calc R U P A 1
H108 H 0.2737 0.5931 0.6512 0.235 Uiso 0.5 1 calc R U P A 1
C52 C 0.2746(12) 0.7496(19) 0.6308(6) 0.128(8) Uani 0.5 1 d D U P A 1
H110 H 0.3216 0.7762 0.6457 0.153 Uiso 0.5 1 calc R U P A 1
H109 H 0.2798 0.7741 0.6126 0.153 Uiso 0.5 1 calc R U P A 1
C53 C 0.1436(15) 0.749(3) 0.6129(6) 0.180(13) Uani 0.5 1 d D U P A 1
H111 H 0.1552 0.7658 0.5953 0.216 Uiso 0.5 1 calc R U P A 1
H112 H 0.0965 0.7952 0.6120 0.216 Uiso 0.5 1 calc R U P A 1
C54 C 0.1193(18) 0.622(3) 0.6111(12) 0.17(2) Uani 0.5 1 d D U P A 1
H114 H 0.0989 0.5984 0.6265 0.209 Uiso 0.5 1 calc R U P A 1
H113 H 0.0811 0.6016 0.5929 0.209 Uiso 0.5 1 calc R U P A 1
C61 C 0.1303(12) 0.7657(18) 0.6827(5) 0.126(10) Uani 0.5 1 d D U P D 1
H115 H 0.1779 0.7674 0.6769 0.151 Uiso 0.5 1 calc R U P D 1
H116 H 0.1130 0.6830 0.6834 0.151 Uiso 0.5 1 calc R U P D 1
C62 C 0.1399(11) 0.8285(19) 0.7085(4) 0.132(9) Uani 0.5 1 d D U P D 1
H118 H 0.0932 0.8163 0.7144 0.158 Uiso 0.5 1 calc R U P D 1
H117 H 0.1852 0.7955 0.7231 0.158 Uiso 0.5 1 calc R U P D 1
C63 C 0.0927(13) 0.995(2) 0.6847(5) 0.143(10) Uani 0.5 1 d D . P D 1
H119 H 0.0998 1.0822 0.6852 0.172 Uiso 0.5 1 calc R U P D 1
H120 H 0.0415 0.9781 0.6872 0.172 Uiso 0.5 1 calc R U P D 1
C64 C 0.0946(16) 0.9500(15) 0.6587(5) 0.124(9) Uani 0.5 1 d D . P D 1
H122 H 0.0571 0.9885 0.6424 0.148 Uiso 0.5 1 calc R U P D 1
H121 H 0.1474 0.9483 0.6567 0.148 Uiso 0.5 1 calc R U P D 1
C71 C 0.3607(12) 0.156(3) 0.5469(5) 0.193(13) Uani 0.5 1 d D U P E 2
H123 H 0.3637 0.0937 0.5610 0.231 Uiso 0.5 1 calc R U P E 2
H124 H 0.3986 0.2190 0.5553 0.231 Uiso 0.5 1 calc R U P E 2
C72 C 0.3755(10) 0.105(2) 0.5213(6) 0.112(8) Uani 0.5 1 d D U P E 2
H126 H 0.3956 0.1715 0.5128 0.135 Uiso 0.5 1 calc R U P E 2
H125 H 0.4196 0.0494 0.5285 0.135 Uiso 0.5 1 calc R U P E 2
C73 C 0.2466(15) 0.0835(19) 0.4954(6) 0.137(10) Uani 0.5 1 d D U P E 2
H127 H 0.2099 0.0205 0.4858 0.165 Uiso 0.5 1 calc R U P E 2
H128 H 0.2356 0.1547 0.4833 0.165 Uiso 0.5 1 calc R U P E 2
C74 C 0.2342(12) 0.111(2) 0.5222(7) 0.145(13) Uani 0.5 1 d D U P E 2
H130 H 0.1792 0.1339 0.5188 0.175 Uiso 0.5 1 calc R U P E 2
H129 H 0.2446 0.0395 0.5340 0.175 Uiso 0.5 1 calc R U P E 2
C81 C 0.6338(12) 0.2416(18) 0.6027(4) 0.233(11) Uani 1 1 d D U . . .
H132 H 0.5890 0.2837 0.6057 0.279 Uiso 1 1 calc R U . . .
H131 H 0.6781 0.2489 0.6200 0.279 Uiso 1 1 calc R U . . .
C82 C 0.6140(15) 0.1182(18) 0.5981(4) 0.267(11) Uani 1 1 d D U . . .
H133 H 0.6594 0.0709 0.6089 0.320 Uiso 1 1 calc R U . . .
H134 H 0.5709 0.1012 0.6058 0.320 Uiso 1 1 calc R U . . .
C83 C 0.6306(17) 0.160(2) 0.5555(5) 0.309(14) Uani 1 1 d D U . . .
H135 H 0.6134 0.1303 0.5361 0.371 Uiso 1 1 calc R U . . .
H136 H 0.6865 0.1393 0.5630 0.371 Uiso 1 1 calc R U . . .
C84 C 0.630(2) 0.291(2) 0.5526(5) 0.37(2) Uani 1 1 d D U . . .
H137 H 0.6691 0.3226 0.5444 0.445 Uiso 1 1 calc R U . . .
H138 H 0.5777 0.3252 0.5433 0.445 Uiso 1 1 calc R U . . .
C111 C 0.0145(5) 0.3152(7) 0.6488(2) 0.073(2) Uani 1 1 d . . . . .
C112 C 0.0404(5) 0.3587(7) 0.6758(2) 0.085(3) Uani 1 1 d . . . . .
H29 H 0.0030 0.3893 0.6837 0.102 Uiso 1 1 calc R U . . .
C113 C 0.1178(5) 0.3598(8) 0.6918(2) 0.086(3) Uani 1 1 d . . . . .
H30 H 0.1321 0.3910 0.7102 0.103 Uiso 1 1 calc R U . . .
C114 C 0.1741(5) 0.3165(9) 0.6815(2) 0.086(3) Uani 1 1 d . . . . .
C115 C 0.1498(6) 0.2691(9) 0.6553(3) 0.104(3) Uani 1 1 d . . . . .
H31 H 0.1871 0.2352 0.6477 0.125 Uiso 1 1 calc R U . . .
C116 C 0.0711(6) 0.2696(8) 0.6393(2) 0.090(3) Uani 1 1 d . . . . .
H32 H 0.0567 0.2367 0.6211 0.108 Uiso 1 1 calc R U . . .
C117 C 0.2603(5) 0.3142(9) 0.6986(2) 0.098(3) Uani 1 1 d D . . . .
C118 C 0.3135(6) 0.2765(18) 0.6835(3) 0.212(9) Uani 1 1 d . . . . .
H33 H 0.3044 0.3245 0.6666 0.255 Uiso 1 1 calc R U . . .
H34 H 0.3674 0.2870 0.6954 0.255 Uiso 1 1 calc R U . . .
H35 H 0.3043 0.1929 0.6783 0.255 Uiso 1 1 calc R U . . .
C119 C 0.2705(6) 0.2440(12) 0.7252(3) 0.140(5) Uani 1 1 d . . . . .
H36 H 0.2337 0.2727 0.7345 0.168 Uiso 1 1 calc R U . . .
H38 H 0.2607 0.1600 0.7207 0.168 Uiso 1 1 calc R U . . .
H37 H 0.3238 0.2541 0.7377 0.168 Uiso 1 1 calc R U . . .
C120 C 0.2843(7) 0.4398(11) 0.7089(4) 0.212(9) Uani 1 1 d D . . . .
H39 H 0.2501 0.4689 0.7193 0.255 Uiso 1 1 calc R U . . .
H40 H 0.3382 0.4394 0.7212 0.255 Uiso 1 1 calc R U . . .
H41 H 0.2799 0.4915 0.6929 0.255 Uiso 1 1 calc R U . . .
C121 C -0.1015(5) 0.4494(7) 0.6257(2) 0.077(2) Uani 1 1 d . . . . .
C122 C -0.0552(5) 0.5474(8) 0.6327(2) 0.084(3) Uani 1 1 d . . . . .
H42 H -0.0021 0.5375 0.6433 0.101 Uiso 1 1 calc R U . . .
C123 C -0.0827(5) 0.6600(8) 0.6249(2) 0.090(3) Uani 1 1 d . . . . .
H43 H -0.0480 0.7255 0.6290 0.108 Uiso 1 1 calc R U . . .
C124 C -0.1619(5) 0.6780(7) 0.61087(19) 0.077(2) Uani 1 1 d . . . . .
C125 C -0.2082(5) 0.5778(8) 0.60290(18) 0.077(2) Uani 1 1 d . . . . .
H44 H -0.2611 0.5862 0.5919 0.093 Uiso 1 1 calc R U . . .
C126 C -0.1790(5) 0.4688(7) 0.61061(19) 0.081(3) Uani 1 1 d . . . . .
H45 H -0.2129 0.4026 0.6055 0.097 Uiso 1 1 calc R U . . .
C127 C -0.1913(6) 0.8042(7) 0.6028(2) 0.085(3) Uani 1 1 d . . . . .
C128 C -0.1432(7) 0.8698(10) 0.5882(3) 0.154(5) Uani 1 1 d . . . . .
H46 H -0.1442 0.8273 0.5712 0.185 Uiso 1 1 calc R U . . .
H48 H -0.1646 0.9494 0.5834 0.185 Uiso 1 1 calc R U . . .
H47 H -0.0895 0.8756 0.6005 0.185 Uiso 1 1 calc R U . . .
C129 C -0.1880(8) 0.8701(9) 0.6276(3) 0.156(5) Uani 1 1 d . . . . .
H51 H -0.1345 0.8697 0.6403 0.187 Uiso 1 1 calc R U . . .
H50 H -0.2044 0.9518 0.6225 0.187 Uiso 1 1 calc R U . . .
H49 H -0.2227 0.8336 0.6368 0.187 Uiso 1 1 calc R U . . .
C130 C -0.2731(7) 0.8067(9) 0.5841(3) 0.193(8) Uani 1 1 d . . . . .
H53 H -0.2768 0.7623 0.5670 0.232 Uiso 1 1 calc R U . . .
H52 H -0.3072 0.7706 0.5936 0.232 Uiso 1 1 calc R U . . .
H54 H -0.2890 0.8889 0.5793 0.232 Uiso 1 1 calc R U . . .
C131 C -0.1175(4) 0.2610(7) 0.65199(19) 0.070(2) Uani 1 1 d . . . . .
C132 C -0.0984(5) 0.1448(7) 0.6603(2) 0.091(3) Uani 1 1 d . . . . .
H55 H -0.0609 0.1043 0.6540 0.109 Uiso 1 1 calc R U . . .
C133 C -0.1326(5) 0.0875(8) 0.6774(2) 0.082(3) Uani 1 1 d . . . . .
H56 H -0.1183 0.0078 0.6825 0.099 Uiso 1 1 calc R U . . .
C134 C -0.1867(4) 0.1406(7) 0.68758(17) 0.065(2) Uani 1 1 d . . . . .
C135 C -0.2039(5) 0.2582(8) 0.6791(2) 0.081(3) Uani 1 1 d . . . . .
H57 H -0.2409 0.2999 0.6854 0.097 Uiso 1 1 calc R U . . .
C136 C -0.1692(4) 0.3158(7) 0.66195(19) 0.073(2) Uani 1 1 d . . . . .
H58 H -0.1822 0.3961 0.6571 0.087 Uiso 1 1 calc R U . . .
C137 C -0.2238(5) 0.0790(8) 0.7057(2) 0.086(3) Uani 1 1 d . . . . .
C138 C -0.1791(9) -0.0206(16) 0.7210(4) 0.256(11) Uani 1 1 d . U . . .
H59 H -0.1716 -0.0793 0.7077 0.308 Uiso 1 1 calc R U . . .
H60 H -0.1283 0.0075 0.7328 0.308 Uiso 1 1 calc R U . . .
H61 H -0.2073 -0.0568 0.7326 0.308 Uiso 1 1 calc R U . . .
C139 C -0.2266(15) 0.1506(14) 0.7293(4) 0.293(14) Uani 1 1 d . U . . .
H62 H -0.2556 0.2236 0.7225 0.352 Uiso 1 1 calc R U . . .
H63 H -0.2525 0.1062 0.7405 0.352 Uiso 1 1 calc R U . . .
H64 H -0.1735 0.1705 0.7407 0.352 Uiso 1 1 calc R U . . .
C140 C -0.3020(8) 0.0397(18) 0.6895(3) 0.238(10) Uani 1 1 d . U . . .
H67 H -0.2989 -0.0084 0.6737 0.286 Uiso 1 1 calc R U . . .
H65 H -0.3244 -0.0076 0.7014 0.286 Uiso 1 1 calc R U . . .
H66 H -0.3351 0.1089 0.6825 0.286 Uiso 1 1 calc R U . . .
C211 C 0.5572(4) 0.6006(7) 0.6331(2) 0.074(2) Uani 1 1 d . . . . .
C212 C 0.5852(5) 0.5354(9) 0.6144(2) 0.093(3) Uani 1 1 d . . . . .
H68 H 0.6187 0.4696 0.6208 0.112 Uiso 1 1 calc R U . . .
C213 C 0.5629(6) 0.5690(10) 0.5859(2) 0.095(3) Uani 1 1 d . . . . .
H69 H 0.5829 0.5256 0.5735 0.114 Uiso 1 1 calc R U . . .
C214 C 0.5142(6) 0.6603(11) 0.5757(3) 0.101(3) Uani 1 1 d . . . . .
C215 C 0.4852(6) 0.7220(11) 0.5946(3) 0.115(4) Uani 1 1 d . . . . .
H70 H 0.4494 0.7849 0.5880 0.137 Uiso 1 1 calc R U . . .
C216 C 0.5076(5) 0.6932(9) 0.6221(2) 0.096(3) Uani 1 1 d . . . . .
H71 H 0.4881 0.7390 0.6343 0.115 Uiso 1 1 calc R U . . .
C217 C 0.4880(9) 0.6937(14) 0.5444(3) 0.154(5) Uani 1 1 d . . . . .
C218 C 0.4096(10) 0.665(3) 0.5306(3) 0.358(18) Uani 1 1 d . U . . .
H72 H 0.4000 0.5825 0.5343 0.430 Uiso 1 1 calc R U . . .
H74 H 0.3757 0.7168 0.5374 0.430 Uiso 1 1 calc R U . . .
H73 H 0.3986 0.6769 0.5105 0.430 Uiso 1 1 calc R U . . .
C219 C 0.5432(14) 0.6224(17) 0.5293(3) 0.264(11) Uani 1 1 d . U . . .
H76 H 0.5980 0.6415 0.5388 0.316 Uiso 1 1 calc R U . . .
H75 H 0.5352 0.5370 0.5305 0.316 Uiso 1 1 calc R U . . .
H77 H 0.5295 0.6461 0.5097 0.316 Uiso 1 1 calc R U . . .
C220 C 0.5094(12) 0.8164(15) 0.5404(3) 0.239(9) Uani 1 1 d . U . . .
H78 H 0.5645 0.8290 0.5506 0.287 Uiso 1 1 calc R U . . .
H80 H 0.5004 0.8309 0.5205 0.287 Uiso 1 1 calc R U . . .
H79 H 0.4776 0.8709 0.5474 0.287 Uiso 1 1 calc R U . . .
C221 C 0.5356(4) 0.6326(7) 0.67995(18) 0.071(2) Uani 1 1 d . . . . .
C222 C 0.5633(5) 0.7458(9) 0.6900(2) 0.101(3) Uani 1 1 d . . . . .
H81 H 0.6082 0.7758 0.6863 0.121 Uiso 1 1 calc R U . . .
C223 C 0.5286(5) 0.8122(8) 0.7044(2) 0.095(3) Uani 1 1 d . . . . .
H82 H 0.5492 0.8886 0.7102 0.114 Uiso 1 1 calc R U . . .
C224 C 0.4654(5) 0.7765(8) 0.7114(2) 0.081(3) Uani 1 1 d . . . . .
C225 C 0.4403(5) 0.6659(9) 0.7016(2) 0.099(3) Uani 1 1 d . . . . .
H83 H 0.3959 0.6361 0.7057 0.119 Uiso 1 1 calc R U . . .
C226 C 0.4723(4) 0.5960(8) 0.6868(2) 0.080(3) Uani 1 1 d . . . . .
H84 H 0.4506 0.5201 0.6810 0.096 Uiso 1 1 calc R U . . .
C227 C 0.4288(5) 0.8490(10) 0.7283(3) 0.112(3) Uani 1 1 d . U . . .
C228 C 0.4585(10) 0.9774(13) 0.7334(4) 0.226(8) Uani 1 1 d . U . . .
H86 H 0.5155 0.9778 0.7392 0.271 Uiso 1 1 calc R U . . .
H85 H 0.4381 1.0231 0.7162 0.271 Uiso 1 1 calc R U . . .
H87 H 0.4407 1.0130 0.7481 0.271 Uiso 1 1 calc R U . . .
C229 C 0.3481(7) 0.8518(18) 0.7202(4) 0.296(10) Uani 1 1 d . U . . .
H88 H 0.3281 0.8823 0.7012 0.356 Uiso 1 1 calc R U . . .
H90 H 0.3281 0.7716 0.7209 0.356 Uiso 1 1 calc R U . . .
H89 H 0.3311 0.9034 0.7329 0.356 Uiso 1 1 calc R U . . .
C230 C 0.4512(14) 0.8034(19) 0.7562(4) 0.274(9) Uani 1 1 d . U . . .
H92 H 0.5080 0.7986 0.7635 0.329 Uiso 1 1 calc R U . . .
H91 H 0.4319 0.8560 0.7680 0.329 Uiso 1 1 calc R U . . .
H93 H 0.4289 0.7243 0.7561 0.329 Uiso 1 1 calc R U . . .
C231 C 0.6673(4) 0.5730(7) 0.6788(2) 0.071(2) Uani 1 1 d . . . . .
C232 C 0.7207(4) 0.6124(7) 0.66665(19) 0.072(2) Uani 1 1 d . . . . .
H94 H 0.7032 0.6316 0.6474 0.086 Uiso 1 1 calc R U . . .
C233 C 0.8002(5) 0.6258(7) 0.6813(2) 0.076(2) Uani 1 1 d . . . . .
H95 H 0.8350 0.6574 0.6723 0.091 Uiso 1 1 calc R U . . .
C234 C 0.8268(4) 0.5917(7) 0.7091(2) 0.080(3) Uani 1 1 d . . . . .
C235 C 0.7742(4) 0.5535(7) 0.72138(19) 0.078(3) Uani 1 1 d . . . . .
H96 H 0.7917 0.5329 0.7406 0.094 Uiso 1 1 calc R U . . .
C236 C 0.6964(5) 0.5439(7) 0.7068(2) 0.082(3) Uani 1 1 d . . . . .
H97 H 0.6615 0.5165 0.7163 0.099 Uiso 1 1 calc R U . . .
C237 C 0.9135(5) 0.5962(8) 0.7264(2) 0.087(3) Uani 1 1 d . . . . .
C238 C 0.9617(5) 0.6474(10) 0.7092(2) 0.121(4) Uani 1 1 d . . . . .
H99 H 0.9554 0.5982 0.6927 0.145 Uiso 1 1 calc R U . . .
H98 H 0.9441 0.7281 0.7035 0.145 Uiso 1 1 calc R U . . .
H100 H 1.0167 0.6488 0.7205 0.145 Uiso 1 1 calc R U . . .
C239 C 0.9240(5) 0.6743(9) 0.7523(2) 0.111(4) Uani 1 1 d . . . . .
H103 H 0.8931 0.6419 0.7635 0.133 Uiso 1 1 calc R U . . .
H102 H 0.9790 0.6757 0.7634 0.133 Uiso 1 1 calc R U . . .
H101 H 0.9065 0.7549 0.7464 0.133 Uiso 1 1 calc R U . . .
C240 C 0.9409(5) 0.4671(8) 0.7352(2) 0.105(3) Uani 1 1 d . . . . .
H105 H 0.9099 0.4340 0.7463 0.126 Uiso 1 1 calc R U . . .
H104 H 0.9342 0.4185 0.7186 0.126 Uiso 1 1 calc R U . . .
H106 H 0.9960 0.4678 0.7464 0.126 Uiso 1 1 calc R U . . .

loop_
_atom_site_aniso_label
_atom_site_aniso_U_11
_atom_site_aniso_U_22
_atom_site_aniso_U_33
_atom_site_aniso_U_23
_atom_site_aniso_U_13
_atom_site_aniso_U_12
Ca1 0.061(3) 0.087(3) 0.092(4) 0.009(3) 0.020(2) -0.012(2)
Ca2 0.063(3) 0.109(4) 0.091(4) -0.001(3) 0.022(3) -0.012(2)
O1 0.120(5) 0.066(4) 0.116(5) -0.013(4) 0.046(4) -0.040(4)
O2 0.093(4) 0.073(4) 0.126(6) 0.018(4) 0.001(4) -0.001(3)
O3 0.113(6) 0.162(7) 0.103(6) 0.027(5) 0.002(5) -0.068(5)
O4 0.261(12) 0.286(15) 0.228(14) -0.119(14) 0.108(13) -0.164(11)
O5 0.068(7) 0.113(10) 0.123(12) 0.011(9) 0.035(8) -0.014(7)
O6 0.083(9) 0.139(13) 0.111(12) -0.020(10) 0.032(8) -0.018(9)
O7 0.070(8) 0.118(11) 0.145(14) 0.037(11) -0.017(9) -0.045(8)
O8 0.104(11) 0.179(17) 0.125(14) -0.016(13) 0.043(10) -0.038(12)
O9 0.17(2) 0.35(4) 0.26(4) -0.17(3) 0.17(3) -0.13(3)
O11 0.076(4) 0.160(6) 0.103(5) 0.008(5) 0.020(4) -0.039(4)
O12 0.107(5) 0.113(5) 0.079(5) 0.001(4) 0.012(4) -0.047(4)
O21 0.093(5) 0.245(10) 0.127(7) 0.030(6) 0.006(5) -0.069(6)
O22 0.091(5) 0.198(9) 0.159(8) 0.063(7) -0.022(5) -0.054(6)
O31 0.15(2) 0.130(19) 0.67(8) 0.13(4) 0.17(3) 0.035(16)
O32 0.23(2) 0.22(2) 0.141(18) -0.066(16) 0.071(17) -0.129(19)
O41 0.300(18) 0.250(16) 0.58(4) 0.04(2) 0.06(2) 0.040(14)
O51 0.096(10) 0.115(11) 0.133(14) -0.030(10) -0.024(10) -0.024(9)
O52 0.190(18) 0.120(13) 0.26(2) -0.001(14) 0.064(19) 0.010(13)
O61 0.079(11) 0.33(3) 0.18(2) -0.02(2) 0.064(13) -0.043(16)
O62 0.068(8) 0.130(12) 0.117(12) 0.043(10) -0.018(8) 0.001(8)
O71 0.174(18) 0.39(3) 0.116(14) 0.048(18) 0.050(14) 0.18(2)
O72 0.26(3) 0.14(2) 0.21(2) 0.027(17) 0.14(2) 0.010(19)
O81 0.180(9) 0.162(10) 0.35(2) 0.101(11) 0.091(13) 0.003(7)
O82 0.261(12) 0.192(10) 0.197(12) -0.069(10) 0.087(11) -0.081(9)
N1 0.083(5) 0.068(5) 0.125(8) -0.019(5) 0.042(5) -0.029(4)
N2 0.078(5) 0.083(5) 0.089(6) -0.015(4) 0.009(4) -0.014(4)
N3 0.075(5) 0.094(6) 0.103(7) -0.006(5) 0.022(5) -0.011(4)
N4 0.165(9) 0.258(11) 0.128(9) -0.009(9) 0.036(8) -0.112(9)
C1 0.077(7) 0.121(8) 0.087(9) 0.023(7) 0.024(6) -0.036(6)
C2 0.068(7) 0.190(13) 0.077(8) 0.012(8) -0.007(6) -0.033(8)
C11 0.056(5) 0.073(6) 0.109(9) -0.005(6) 0.024(5) -0.011(4)
C12 0.066(6) 0.078(6) 0.083(7) -0.030(5) 0.014(5) -0.024(5)
C13 0.077(6) 0.069(5) 0.098(8) -0.003(5) 0.029(6) -0.004(5)
C14 0.070(6) 0.118(8) 0.111(10) -0.027(7) 0.023(7) -0.027(6)
C15 0.079(6) 0.088(6) 0.091(7) -0.021(6) 0.002(6) -0.019(5)
C16 0.066(6) 0.084(6) 0.079(7) -0.006(5) 0.018(5) -0.010(5)
C17 0.087(6) 0.051(5) 0.119(9) -0.005(6) 0.039(6) -0.011(5)
C18 0.073(6) 0.055(5) 0.099(7) 0.003(5) 0.026(5) -0.006(4)
C21 0.105(8) 0.140(10) 0.070(7) -0.003(7) 0.015(6) -0.054(8)
C22 0.079(7) 0.106(8) 0.089(8) -0.023(6) 0.028(6) -0.022(6)
C23 0.124(9) 0.078(7) 0.211(15) -0.001(9) 0.059(10) -0.011(7)
C24 0.178(14) 0.071(8) 0.232(18) -0.023(9) 0.057(13) -0.014(9)
C25 0.181(16) 0.164(15) 0.141(15) -0.005(10) 0.061(13) -0.074(11)
C26 0.127(11) 0.196(14) 0.089(10) -0.018(9) 0.026(8) -0.089(10)
C27 0.072(6) 0.065(6) 0.079(7) 0.003(5) 0.018(5) 0.008(5)
C28 0.057(5) 0.066(5) 0.098(8) 0.000(5) 0.026(5) 0.010(4)
C31 0.108(8) 0.089(7) 0.099(8) -0.009(6) 0.044(7) -0.014(6)
C32 0.107(8) 0.094(7) 0.123(9) -0.008(6) 0.043(8) -0.013(6)
C33 0.097(8) 0.115(8) 0.162(12) 0.009(8) 0.054(8) 0.006(6)
C37 0.101(9) 0.092(7) 0.091(9) -0.006(7) 0.017(7) -0.038(6)
C38 0.116(8) 0.114(8) 0.090(8) -0.002(6) 0.017(7) -0.040(7)
C41 0.249(15) 0.55(5) 0.55(4) -0.39(4) 0.233(19) -0.23(3)
C42 0.136(10) 0.118(10) 0.38(3) -0.030(16) 0.031(13) -0.013(9)
C43 0.33(2) 0.29(3) 0.33(3) 0.01(3) 0.066(19) 0.06(2)
C47 0.276(13) 0.30(2) 0.204(19) -0.10(2) 0.148(16) -0.138(12)
C48 0.212(10) 0.304(18) 0.130(12) 0.011(12) 0.014(12) -0.153(12)
C51 0.19(3) 0.19(3) 0.24(3) 0.08(2) 0.10(3) 0.06(2)
C52 0.110(16) 0.103(16) 0.19(2) -0.001(16) 0.083(17) -0.005(13)
C53 0.112(18) 0.19(3) 0.19(3) -0.01(2) -0.024(18) -0.032(19)
C54 0.20(4) 0.14(3) 0.16(3) 0.04(3) 0.03(3) -0.03(3)
C61 0.086(14) 0.15(2) 0.11(2) 0.094(17) -0.013(14) -0.023(13)
C62 0.061(12) 0.19(2) 0.14(2) 0.08(2) 0.015(14) -0.012(14)
C63 0.14(2) 0.17(2) 0.10(2) 0.05(2) -0.002(18) -0.034(18)
C64 0.18(2) 0.048(11) 0.12(2) 0.018(13) 0.007(18) -0.010(12)
C71 0.098(18) 0.33(4) 0.16(3) 0.04(3) 0.047(18) 0.07(2)
C72 0.057(12) 0.14(2) 0.15(2) 0.020(17) 0.057(14) 0.021(12)
C73 0.111(18) 0.078(14) 0.20(3) 0.053(17) 0.007(18) -0.014(13)
C74 0.122(18) 0.14(2) 0.22(3) 0.13(2) 0.12(2) 0.070(15)
C81 0.25(2) 0.197(18) 0.183(18) -0.128(16) -0.036(15) 0.015(16)
C82 0.41(3) 0.24(2) 0.20(2) -0.012(17) 0.15(2) 0.03(2)
C83 0.46(3) 0.33(3) 0.24(2) 0.05(2) 0.25(2) -0.02(3)
C84 0.46(4) 0.42(4) 0.25(3) -0.07(3) 0.13(3) 0.02(3)
C111 0.069(6) 0.052(5) 0.105(8) -0.009(5) 0.039(6) -0.004(4)
C112 0.075(6) 0.077(6) 0.106(8) -0.025(6) 0.032(6) -0.012(5)
C113 0.071(6) 0.094(7) 0.104(8) -0.003(6) 0.041(6) -0.011(5)
C114 0.083(7) 0.093(7) 0.087(8) -0.002(6) 0.033(6) -0.019(5)
C115 0.081(7) 0.111(8) 0.130(10) 0.003(7) 0.045(7) 0.015(6)
C116 0.089(7) 0.088(6) 0.095(8) 0.007(6) 0.031(6) 0.015(5)
C117 0.070(6) 0.109(8) 0.120(9) 0.018(7) 0.037(6) -0.015(6)
C118 0.071(7) 0.42(3) 0.130(12) -0.068(15) 0.012(8) 0.011(11)
C119 0.092(7) 0.182(12) 0.127(11) 0.017(10) 0.006(7) -0.020(8)
C120 0.112(10) 0.155(13) 0.33(2) 0.055(14) 0.010(12) -0.046(9)
C121 0.063(5) 0.072(6) 0.098(7) -0.004(5) 0.029(5) -0.013(5)
C122 0.067(5) 0.078(6) 0.109(8) 0.002(6) 0.030(5) -0.020(5)
C123 0.090(7) 0.058(6) 0.126(9) -0.010(6) 0.037(6) -0.017(5)
C124 0.085(6) 0.056(5) 0.086(7) -0.004(5) 0.023(5) -0.005(5)
C125 0.061(5) 0.072(6) 0.087(7) 0.006(5) 0.005(5) -0.015(5)
C126 0.091(7) 0.060(6) 0.092(7) -0.002(5) 0.029(6) -0.013(5)
C127 0.107(7) 0.051(5) 0.102(8) -0.001(5) 0.038(6) -0.011(5)
C128 0.172(11) 0.086(8) 0.222(16) 0.025(9) 0.085(12) 0.020(8)
C129 0.230(14) 0.082(7) 0.128(11) -0.017(7) 0.014(10) 0.055(8)
C130 0.145(11) 0.079(8) 0.277(19) 0.027(9) -0.052(12) 0.008(7)
C131 0.070(5) 0.051(5) 0.099(7) -0.017(5) 0.041(5) -0.010(4)
C132 0.110(7) 0.056(5) 0.117(8) -0.008(5) 0.051(7) 0.004(5)
C133 0.097(6) 0.062(5) 0.101(8) -0.004(5) 0.049(6) -0.009(5)
C134 0.064(5) 0.061(5) 0.072(6) 0.008(5) 0.024(5) -0.005(4)
C135 0.065(5) 0.081(6) 0.096(7) 0.005(6) 0.025(5) -0.008(5)
C136 0.066(5) 0.058(5) 0.093(7) -0.005(5) 0.023(5) 0.003(4)
C137 0.070(6) 0.073(6) 0.111(8) 0.012(6) 0.022(6) -0.002(5)
C138 0.220(15) 0.277(19) 0.35(2) 0.240(19) 0.202(17) 0.158(15)
C139 0.56(4) 0.157(14) 0.30(2) -0.047(15) 0.33(3) -0.13(2)
C140 0.143(12) 0.37(3) 0.195(17) 0.080(17) 0.039(12) -0.111(15)
C211 0.055(5) 0.071(6) 0.089(7) 0.007(5) 0.013(5) 0.000(4)
C212 0.066(6) 0.105(7) 0.104(9) 0.016(7) 0.019(6) 0.009(5)
C213 0.086(7) 0.114(8) 0.073(8) -0.007(6) 0.007(6) -0.022(6)
C214 0.088(7) 0.102(8) 0.086(9) 0.025(7) -0.015(7) -0.017(6)
C215 0.092(8) 0.118(9) 0.125(12) 0.031(9) 0.021(8) -0.003(6)
C216 0.076(6) 0.106(7) 0.098(9) 0.039(6) 0.016(6) 0.018(5)
C217 0.158(12) 0.137(11) 0.122(13) 0.021(10) -0.023(10) -0.021(9)
C218 0.170(15) 0.73(5) 0.119(14) 0.15(2) -0.040(12) -0.20(2)
C219 0.44(3) 0.25(2) 0.088(12) 0.009(12) 0.061(16) 0.06(2)
C220 0.41(3) 0.174(15) 0.108(12) 0.060(11) 0.036(14) -0.019(17)
C221 0.055(5) 0.068(5) 0.084(6) 0.001(5) 0.011(5) 0.006(4)
C222 0.069(6) 0.089(7) 0.159(10) -0.008(7) 0.058(7) -0.009(5)
C223 0.066(5) 0.070(6) 0.166(10) -0.027(6) 0.058(6) -0.002(4)
C224 0.052(5) 0.086(6) 0.106(7) -0.011(6) 0.024(5) 0.010(5)
C225 0.058(5) 0.106(8) 0.143(10) -0.025(7) 0.046(6) -0.011(5)
C226 0.052(5) 0.087(6) 0.109(8) -0.006(6) 0.034(5) -0.004(4)
C227 0.073(5) 0.119(7) 0.164(10) -0.030(8) 0.068(7) 0.000(6)
C228 0.245(15) 0.154(9) 0.33(2) -0.077(11) 0.158(16) -0.016(10)
C229 0.091(7) 0.40(2) 0.39(2) -0.264(18) 0.057(10) 0.012(9)
C230 0.39(2) 0.293(18) 0.198(14) 0.026(14) 0.169(14) 0.110(18)
C231 0.050(5) 0.080(6) 0.080(7) 0.006(5) 0.018(5) 0.013(4)
C232 0.053(5) 0.085(6) 0.075(6) -0.012(5) 0.017(5) 0.002(4)
C233 0.067(6) 0.077(6) 0.085(7) 0.010(5) 0.026(5) 0.019(4)
C234 0.048(5) 0.073(6) 0.118(9) -0.017(6) 0.026(6) 0.004(4)
C235 0.045(5) 0.100(7) 0.082(7) -0.004(5) 0.007(5) 0.005(4)
C236 0.069(6) 0.080(6) 0.106(8) 0.009(6) 0.039(6) 0.000(4)
C237 0.058(5) 0.086(6) 0.111(8) -0.014(6) 0.017(5) 0.003(5)
C238 0.053(5) 0.146(9) 0.160(11) -0.021(8) 0.028(6) -0.019(6)
C239 0.069(6) 0.117(8) 0.131(10) -0.022(7) 0.006(6) -0.002(5)
C240 0.070(6) 0.114(8) 0.121(9) -0.004(7) 0.014(6) 0.020(5)

loop_
_atom_type_symbol
_atom_type_description
_atom_type_scat_dispersion_real
_atom_type_scat_dispersion_imag
_atom_type_scat_source
C C 0.0033 0.0016 'International Tables Vol C Tables 4.2.6.8 and 6.1.1.4'
H H 0.0000 0.0000 'International Tables Vol C Tables 4.2.6.8 and 6.1.1.4'
Ca Ca 0.2262 0.3064 'International Tables Vol C Tables 4.2.6.8 and 6.1.1.4'
N N 0.0061 0.0033 'International Tables Vol C Tables 4.2.6.8 and 6.1.1.4'
O O 0.0106 0.0060 'International Tables Vol C Tables 4.2.6.8 and 6.1.1.4'

loop_
_geom_angle_atom_site_label_1
_geom_angle_atom_site_label_2
_geom_angle_atom_site_label_3
_geom_angle
_geom_angle_site_symmetry_1
_geom_angle_site_symmetry_3
O21 Ca1 O11 105.2(3) . .
O21 Ca1 O51 73.2(5) . .
O11 Ca1 O51 129.5(5) . .
O21 Ca1 O5 99.3(4) . .
O11 Ca1 O5 141.8(5) . .
O51 Ca1 O5 85.3(6) . .
O21 Ca1 O6 88.6(5) . .
O11 Ca1 O6 78.3(4) . .
O51 Ca1 O6 149.5(6) . .
O5 Ca1 O6 73.5(5) . .
O21 Ca1 O3 160.7(4) . .
O11 Ca1 O3 82.0(3) . .
O51 Ca1 O3 88.4(5) . .
O5 Ca1 O3 84.3(4) . .
O6 Ca1 O3 110.5(5) . .
O21 Ca1 O12 92.7(3) . .
O11 Ca1 O12 52.0(2) . .
O51 Ca1 O12 77.6(5) . .
O5 Ca1 O12 155.3(4) . .
O6 Ca1 O12 128.7(4) . .
O3 Ca1 O12 77.5(2) . .
O21 Ca1 C1 102.7(3) . .
O11 Ca1 C1 26.0(3) . .
O51 Ca1 C1 103.7(5) . .
O5 Ca1 C1 157.8(4) . .
O6 Ca1 C1 104.1(5) . .
O3 Ca1 C1 75.8(3) . .
O12 Ca1 C1 26.2(3) . .
O21 Ca1 C2 23.0(3) . .
O11 Ca1 C2 118.0(4) . .
O51 Ca1 C2 80.4(5) . .
O5 Ca1 C2 78.2(4) . .
O6 Ca1 C2 74.0(4) . .
O3 Ca1 C2 159.8(4) . .
O12 Ca1 C2 115.7(3) . .
C1 Ca1 C2 123.0(4) . .
O21 Ca1 O22 45.3(3) . .
O11 Ca1 O22 136.5(3) . .
O51 Ca1 O22 78.7(5) . .
O5 Ca1 O22 54.6(3) . .
O6 Ca1 O22 71.2(4) . .
O3 Ca1 O22 137.4(3) . .
O12 Ca1 O22 136.4(3) . .
C1 Ca1 O22 146.5(3) . .
C2 Ca1 O22 23.6(3) . .
O21 Ca1 C54 92.7(9) . .
O11 Ca1 C54 109.8(7) . .
O51 Ca1 C54 25.2(8) . .
O5 Ca1 C54 97.6(7) . .
O6 Ca1 C54 171.1(7) . .
O3 Ca1 C54 68.0(9) . .
O12 Ca1 C54 60.1(6) . .
C1 Ca1 C54 84.2(7) . .
C2 Ca1 C54 104.3(9) . .
O22 Ca1 C54 103.7(8) . .
O3 Ca2 O7 93.8(4) . .
O3 Ca2 O12 93.9(3) . .
O7 Ca2 O12 160.6(6) . .
O3 Ca2 O9 107.9(12) . .
O7 Ca2 O9 84.8(8) . .
O12 Ca2 O9 75.9(6) . .
O3 Ca2 O8 86.2(5) . .
O7 Ca2 O8 74.9(6) . .
O12 Ca2 O8 123.4(5) . .
O9 Ca2 O8 156.1(8) . .
O3 Ca2 O21 158.5(4) . .
O7 Ca2 O21 89.8(4) . .
O12 Ca2 O21 89.4(3) . .
O9 Ca2 O21 93.5(12) . .
O8 Ca2 O21 74.3(5) . .
O3 Ca2 O11 82.2(3) . .
O7 Ca2 O11 148.4(6) . .
O12 Ca2 O11 50.6(2) . .
O9 Ca2 O11 126.3(6) . .
O8 Ca2 O11 73.6(5) . .
O21 Ca2 O11 83.7(3) . .
O3 Ca2 C1 82.7(3) . .
O7 Ca2 C1 173.7(6) . .
O12 Ca2 C1 25.7(3) . .
O9 Ca2 C1 101.3(6) . .
O8 Ca2 C1 99.6(5) . .
O21 Ca2 C1 91.6(3) . .
O11 Ca2 C1 26.0(3) . .
O3 Ca2 C37 13.5(3) . .
O7 Ca2 C37 106.0(4) . .
O12 Ca2 C37 80.6(3) . .
O9 Ca2 C37 102.8(11) . .
O8 Ca2 C37 94.9(5) . .
O21 Ca2 C37 158.1(3) . .
O11 Ca2 C37 74.9(3) . .
C1 Ca2 C37 71.1(3) . .
C37 O3 Ca2 142.4(7) . .
C37 O3 Ca1 143.5(7) . .
C1 O11 Ca1 99.2(7) . .
C1 O11 Ca2 81.9(7) . .
C1 O12 Ca2 100.9(6) . .
C1 O12 Ca1 86.0(6) . .
C2 O21 Ca1 117.7(8) . .
C2 O21 Ca2 126.5(9) . .
C2 O22 Ca1 70.9(7) . .
C54 O51 C51 128(3) . .
C54 O51 Ca1 109(2) . .
C51 O51 Ca1 117.9(18) . .
C52 O52 C53 103(2) . .
C64 O61 C61 114.8(16) . .
C62 O62 C63 112.9(14) . .
C74 O71 C71 107.1(17) . .
C73 O72 C72 112(2) . .
C81 O81 C84 137(2) . .
C82 O82 C83 106.2(13) . .
C12 N1 C17 127.3(7) . .
C12 N1 H1 116.4 . .
C17 N1 H1 116.4 . .
C27 N2 C22 127.2(8) . .
C27 N2 H2 116.4 . .
C22 N2 H2 116.4 . .
C37 N3 C16 126.0(9) 3_566 .
C37 N3 H3 117.0 3_566 .
C16 N3 H3 117.0 . .
C47 N4 C26 129.8(15) . .
C47 N4 H4 115.1 . .
C26 N4 H4 115.1 . .
O12 C1 O11 121.5(9) . .
O12 C1 C11 120.8(10) . .
O11 C1 C11 117.7(11) . .
O12 C1 Ca1 67.7(5) . .
O11 C1 Ca1 54.8(5) . .
C11 C1 Ca1 165.6(7) . .
O12 C1 Ca2 53.4(5) . .
O11 C1 Ca2 72.1(5) . .
C11 C1 Ca2 156.6(7) . .
O22 C2 O21 120.1(13) . .
O22 C2 C21 119.9(10) . .
O21 C2 C21 119.8(12) . .
O22 C2 Ca1 85.4(8) . .
O21 C2 Ca1 39.4(6) . .
C21 C2 Ca1 151.2(8) . .
C16 C11 C12 117.0(8) . .
C16 C11 C1 123.0(9) . .
C12 C11 C1 120.0(10) . .
C13 C12 N1 119.5(9) . .
C13 C12 C11 121.1(10) . .
N1 C12 C11 119.1(8) . .
C14 C13 C12 121.0(10) . .
C14 C13 H5 119.5 . .
C12 C13 H5 119.5 . .
C13 C14 C15 118.9(9) . .
C13 C14 H6 120.5 . .
C15 C14 H6 120.5 . .
C16 C15 C14 120.8(10) . .
C16 C15 H7 119.6 . .
C14 C15 H7 119.6 . .
C15 C16 C11 121.2(9) . .
C15 C16 N3 121.5(10) . .
C11 C16 N3 117.3(8) . .
O1 C17 N1 121.4(9) . .
O1 C17 C18 124.8(9) . .
N1 C17 C18 113.8(7) . .
C111 C18 C131 108.9(7) . .
C111 C18 C121 111.5(6) . .
C131 C18 C121 111.6(7) . .
C111 C18 C17 113.1(7) . .
C131 C18 C17 107.3(7) . .
C121 C18 C17 104.4(7) . .
C22 C21 C26 113.8(12) . .
C22 C21 C2 121.9(10) . .
C26 C21 C2 124.3(11) . .
C21 C22 C23 121.0(11) . .
C21 C22 N2 117.8(10) . .
C23 C22 N2 121.1(9) . .
C22 C23 C24 117.6(12) . .
C22 C23 H8 121.2 . .
C24 C23 H8 121.2 . .
C25 C24 C23 126.7(16) . .
C25 C24 H9 116.6 . .
C23 C24 H9 116.6 . .
C24 C25 C26 114.9(16) . .
C24 C25 H10 122.5 . .
C26 C25 H10 122.5 . .
C25 C26 C21 125.7(14) . .
C25 C26 N4 124.8(15) . .
C21 C26 N4 108.9(14) . .
O2 C27 N2 123.2(8) . .
O2 C27 C28 121.2(8) . .
N2 C27 C28 115.5(8) . .
C211 C28 C231 112.0(7) . .
C211 C28 C221 110.6(7) . .
C231 C28 C221 107.1(7) . .
C211 C28 C27 109.1(7) . .
C231 C28 C27 108.1(7) . .
C221 C28 C27 110.0(7) . .
C32 C31 C38 112.8(9) . .
C32 C31 H13 109.0 . .
C38 C31 H13 109.0 . .
C32 C31 H14 109.0 . .
C38 C31 H14 109.0 . .
H13 C31 H14 107.8 . .
C33 C32 C31 118.5(10) . .
C33 C32 H15 107.7 . .
C31 C32 H15 107.7 . .
C33 C32 H16 107.7 . .
C31 C32 H16 107.7 . .
H15 C32 H16 107.1 . .
C32 C33 H19 109.5 . .
C32 C33 H18 109.5 . .
H19 C33 H18 109.5 . .
C32 C33 H17 109.5 . .
H19 C33 H17 109.5 . .
H18 C33 H17 109.5 . .
O3 C37 N3 125.4(11) . 3_566
O3 C37 C38 121.1(11) . .
N3 C37 C38 113.3(10) 3_566 .
O3 C37 Ca2 24.1(5) . .
N3 C37 Ca2 144.8(8) 3_566 .
C38 C37 Ca2 100.8(7) . .
C37 C38 C31 120.3(9) . .
C37 C38 H11 107.2 . .
C31 C38 H11 107.2 . .
C37 C38 H12 107.2 . .
C31 C38 H12 107.2 . .
H11 C38 H12 106.9 . .
C48 C41 C42 104.4(10) . .
C48 C41 H22 110.9 . .
C42 C41 H22 110.9 . .
C48 C41 H23 110.9 . .
C42 C41 H23 110.9 . .
H22 C41 H23 108.9 . .
C41 C42 C43 101.0(11) . .
C41 C42 H24 111.6 . .
C43 C42 H24 111.6 . .
C41 C42 H25 111.6 . .
C43 C42 H25 111.6 . .
H24 C42 H25 109.4 . .
C42 C43 H26 109.5 . .
C42 C43 H28 109.5 . .
H26 C43 H28 109.5 . .
C42 C43 H27 109.5 . .
H26 C43 H27 109.5 . .
H28 C43 H27 109.5 . .
O4 C47 N4 109.9(14) . .
O4 C47 C48 133.7(19) . .
N4 C47 C48 116.0(17) . .
C41 C48 C47 105.5(12) . .
C41 C48 H20 110.6 . .
C47 C48 H20 110.6 . .
C41 C48 H21 110.6 . .
C47 C48 H21 110.6 . .
H20 C48 H21 108.8 . .
O51 C51 C52 113.2(19) . .
O51 C51 H107 108.9 . .
C52 C51 H107 108.9 . .
O51 C51 H108 108.9 . .
C52 C51 H108 108.9 . .
H107 C51 H108 107.8 . .
O52 C52 C51 108.5(18) . .
O52 C52 H110 110.0 . .
C51 C52 H110 110.0 . .
O52 C52 H109 110.0 . .
C51 C52 H109 110.0 . .
H110 C52 H109 108.4 . .
O52 C53 C54 126(3) . .
O52 C53 H111 105.7 . .
C54 C53 H111 105.7 . .
O52 C53 H112 105.7 . .
C54 C53 H112 105.7 . .
H111 C53 H112 106.2 . .
O51 C54 C53 96(2) . .
O51 C54 Ca1 45.8(18) . .
C53 C54 Ca1 112(2) . .
O51 C54 H114 112.6 . .
C53 C54 H114 112.6 . .
Ca1 C54 H114 132.0 . .
O51 C54 H113 112.6 . .
C53 C54 H113 112.6 . .
Ca1 C54 H113 66.8 . .
H114 C54 H113 110.1 . .
O61 C61 C62 96.6(15) . .
O61 C61 H115 112.4 . .
C62 C61 H115 112.4 . .
O61 C61 H116 112.4 . .
C62 C61 H116 112.4 . .
H115 C61 H116 110.0 . .
O62 C62 C61 112.1(17) . .
O62 C62 H118 109.2 . .
C61 C62 H118 109.2 . .
O62 C62 H117 109.2 . .
C61 C62 H117 109.2 . .
H118 C62 H117 107.9 . .
O62 C63 C64 110(2) . .
O62 C63 H119 109.7 . .
C64 C63 H119 109.7 . .
O62 C63 H120 109.7 . .
C64 C63 H120 109.7 . .
H119 C63 H120 108.2 . .
O61 C64 C63 90(2) . .
O61 C64 H122 113.7 . .
C63 C64 H122 113.7 . .
O61 C64 H121 113.7 . .
C63 C64 H121 113.7 . .
H122 C64 H121 111.0 . .
O71 C71 C72 103.6(16) . .
O71 C71 H123 111.0 . .
C72 C71 H123 111.0 . .
O71 C71 H124 111.0 . .
C72 C71 H124 111.0 . .
H123 C71 H124 109.0 . .
O72 C72 C71 127(2) . .
O72 C72 H126 105.4 . .
C71 C72 H126 105.4 . .
O72 C72 H125 105.4 . .
C71 C72 H125 105.4 . .
H126 C72 H125 106.0 . .
O72 C73 C74 111(2) . .
O72 C73 H127 109.4 . .
C74 C73 H127 109.4 . .
O72 C73 H128 109.4 . .
C74 C73 H128 109.4 . .
H127 C73 H128 108.0 . .
O71 C74 C73 112(2) . .
O71 C74 H130 109.2 . .
C73 C74 H130 109.2 . .
O71 C74 H129 109.2 . .
C73 C74 H129 109.2 . .
H130 C74 H129 107.9 . .
O81 C81 C82 115.7(15) . .
O81 C81 H132 108.4 . .
C82 C81 H132 108.4 . .
O81 C81 H131 108.4 . .
C82 C81 H131 108.4 . .
H132 C81 H131 107.4 . .
O82 C82 C81 116.6(14) . .
O82 C82 H133 108.1 . .
C81 C82 H133 108.1 . .
O82 C82 H134 108.1 . .
C81 C82 H134 108.1 . .
H133 C82 H134 107.3 . .
O82 C83 C84 132(2) . .
O82 C83 H135 104.3 . .
C84 C83 H135 104.3 . .
O82 C83 H136 104.3 . .
C84 C83 H136 104.3 . .
H135 C83 H136 105.6 . .
O81 C84 C83 86.9(19) . .
O81 C84 H137 114.2 . .
C83 C84 H137 114.2 . .
O81 C84 H138 114.2 . .
C83 C84 H138 114.2 . .
H137 C84 H138 111.3 . .
C116 C111 C112 114.8(9) . .
C116 C111 C18 127.5(9) . .
C112 C111 C18 117.6(8) . .
C113 C112 C111 123.5(9) . .
C113 C112 H29 118.2 . .
C111 C112 H29 118.2 . .
C114 C113 C112 120.7(10) . .
C114 C113 H30 119.7 . .
C112 C113 H30 119.7 . .
C113 C114 C115 117.1(9) . .
C113 C114 C117 122.5(10) . .
C115 C114 C117 120.3(10) . .
C114 C115 C116 121.2(10) . .
C114 C115 H31 119.4 . .
C116 C115 H31 119.4 . .
C111 C116 C115 122.7(10) . .
C111 C116 H32 118.7 . .
C115 C116 H32 118.7 . .
C118 C117 C119 112.9(11) . .
C118 C117 C120 106.5(11) . .
C119 C117 C120 103.9(11) . .
C118 C117 C114 115.3(10) . .
C119 C117 C114 109.4(8) . .
C120 C117 C114 107.9(9) . .
C117 C118 H33 109.5 . .
C117 C118 H34 109.5 . .
H33 C118 H34 109.5 . .
C117 C118 H35 109.5 . .
H33 C118 H35 109.5 . .
H34 C118 H35 109.5 . .
C117 C119 H36 109.5 . .
C117 C119 H38 109.5 . .
H36 C119 H38 109.5 . .
C117 C119 H37 109.5 . .
H36 C119 H37 109.5 . .
H38 C119 H37 109.5 . .
C117 C120 H39 109.5 . .
C117 C120 H40 109.5 . .
H39 C120 H40 109.5 . .
C117 C120 H41 109.5 . .
H39 C120 H41 109.5 . .
H40 C120 H41 109.5 . .
C122 C121 C126 116.6(8) . .
C122 C121 C18 124.7(8) . .
C126 C121 C18 118.8(7) . .
C121 C122 C123 122.3(8) . .
C121 C122 H42 118.8 . .
C123 C122 H42 118.8 . .
C122 C123 C124 120.0(8) . .
C122 C123 H43 120.0 . .
C124 C123 H43 120.0 . .
C125 C124 C123 117.2(7) . .
C125 C124 C127 123.6(8) . .
C123 C124 C127 119.0(8) . .
C126 C125 C124 120.9(8) . .
C126 C125 H44 119.5 . .
C124 C125 H44 119.5 . .
C125 C126 C121 122.7(8) . .
C125 C126 H45 118.7 . .
C121 C126 H45 118.7 . .
C129 C127 C130 108.0(10) . .
C129 C127 C128 107.2(9) . .
C130 C127 C128 106.9(11) . .
C129 C127 C124 109.5(9) . .
C130 C127 C124 112.4(8) . .
C128 C127 C124 112.6(8) . .
C127 C128 H46 109.5 . .
C127 C128 H48 109.5 . .
H46 C128 H48 109.5 . .
C127 C128 H47 109.5 . .
H46 C128 H47 109.5 . .
H48 C128 H47 109.5 . .
C127 C129 H51 109.5 . .
C127 C129 H50 109.5 . .
H51 C129 H50 109.5 . .
C127 C129 H49 109.5 . .
H51 C129 H49 109.5 . .
H50 C129 H49 109.5 . .
C127 C130 H53 109.5 . .
C127 C130 H52 109.5 . .
H53 C130 H52 109.5 . .
C127 C130 H54 109.5 . .
H53 C130 H54 109.5 . .
H52 C130 H54 109.5 . .
C136 C131 C132 117.4(8) . .
C136 C131 C18 124.9(8) . .
C132 C131 C18 117.6(8) . .
C133 C132 C131 121.3(9) . .
C133 C132 H55 119.4 . .
C131 C132 H55 119.4 . .
C132 C133 C134 122.7(8) . .
C132 C133 H56 118.7 . .
C134 C133 H56 118.7 . .
C133 C134 C135 114.5(8) . .
C133 C134 C137 122.7(8) . .
C135 C134 C137 122.8(8) . .
C136 C135 C134 122.7(8) . .
C136 C135 H57 118.7 . .
C134 C135 H57 118.7 . .
C131 C136 C135 121.4(8) . .
C131 C136 H58 119.3 . .
C135 C136 H58 119.3 . .
C139 C137 C138 98.7(14) . .
C139 C137 C134 112.6(9) . .
C138 C137 C134 114.2(8) . .
C139 C137 C140 110.7(14) . .
C138 C137 C140 110.0(13) . .
C134 C137 C140 110.1(10) . .
C137 C138 H59 109.5 . .
C137 C138 H60 109.5 . .
H59 C138 H60 109.5 . .
C137 C138 H61 109.5 . .
H59 C138 H61 109.5 . .
H60 C138 H61 109.5 . .
C137 C139 H62 109.5 . .
C137 C139 H63 109.5 . .
H62 C139 H63 109.5 . .
C137 C139 H64 109.5 . .
H62 C139 H64 109.5 . .
H63 C139 H64 109.5 . .
C137 C140 H67 109.5 . .
C137 C140 H65 109.5 . .
H67 C140 H65 109.5 . .
C137 C140 H66 109.5 . .
H67 C140 H66 109.5 . .
H65 C140 H66 109.5 . .
C216 C211 C212 116.8(9) . .
C216 C211 C28 124.8(9) . .
C212 C211 C28 118.3(8) . .
C211 C212 C213 119.4(9) . .
C211 C212 H68 120.3 . .
C213 C212 H68 120.3 . .
C214 C213 C212 122.5(11) . .
C214 C213 H69 118.8 . .
C212 C213 H69 118.8 . .
C213 C214 C215 117.2(11) . .
C213 C214 C217 122.2(14) . .
C215 C214 C217 120.6(13) . .
C216 C215 C214 121.2(11) . .
C216 C215 H70 119.4 . .
C214 C215 H70 119.4 . .
C215 C216 C211 122.9(11) . .
C215 C216 H71 118.6 . .
C211 C216 H71 118.6 . .
C218 C217 C220 114.5(16) . .
C218 C217 C214 113.1(14) . .
C220 C217 C214 111.1(11) . .
C218 C217 C219 108.8(17) . .
C220 C217 C219 100.0(15) . .
C214 C217 C219 108.3(12) . .
C217 C218 H72 109.5 . .
C217 C218 H74 109.5 . .
H72 C218 H74 109.5 . .
C217 C218 H73 109.5 . .
H72 C218 H73 109.5 . .
H74 C218 H73 109.5 . .
C217 C219 H76 109.5 . .
C217 C219 H75 109.5 . .
H76 C219 H75 109.5 . .
C217 C219 H77 109.5 . .
H76 C219 H77 109.5 . .
H75 C219 H77 109.5 . .
C217 C220 H78 109.5 . .
C217 C220 H80 109.5 . .
H78 C220 H80 109.5 . .
C217 C220 H79 109.5 . .
H78 C220 H79 109.5 . .
H80 C220 H79 109.5 . .
C226 C221 C222 114.8(8) . .
C226 C221 C28 125.4(8) . .
C222 C221 C28 119.7(8) . .
C223 C222 C221 122.2(8) . .
C223 C222 H81 118.9 . .
C221 C222 H81 118.9 . .
C222 C223 C224 123.5(9) . .
C222 C223 H82 118.2 . .
C224 C223 H82 118.2 . .
C223 C224 C225 112.8(8) . .
C223 C224 C227 123.3(9) . .
C225 C224 C227 123.9(9) . .
C226 C225 C224 126.2(9) . .
C226 C225 H83 116.9 . .
C224 C225 H83 116.9 . .
C225 C226 C221 120.4(9) . .
C225 C226 H84 119.8 . .
C221 C226 H84 119.8 . .
C229 C227 C230 104.5(15) . .
C229 C227 C224 117.3(11) . .
C230 C227 C224 109.0(11) . .
C229 C227 C228 107.9(12) . .
C230 C227 C228 101.4(14) . .
C224 C227 C228 115.0(9) . .
C227 C228 H86 109.5 . .
C227 C228 H85 109.5 . .
H86 C228 H85 109.5 . .
C227 C228 H87 109.5 . .
H86 C228 H87 109.5 . .
H85 C228 H87 109.5 . .
C227 C229 H88 109.5 . .
C227 C229 H90 109.5 . .
H88 C229 H90 109.5 . .
C227 C229 H89 109.5 . .
H88 C229 H89 109.5 . .
H90 C229 H89 109.5 . .
C227 C230 H92 109.5 . .
C227 C230 H91 109.5 . .
H92 C230 H91 109.5 . .
C227 C230 H93 109.5 . .
H92 C230 H93 109.5 . .
H91 C230 H93 109.5 . .
C232 C231 C236 116.0(8) . .
C232 C231 C28 124.8(9) . .
C236 C231 C28 119.3(8) . .
C231 C232 C233 123.3(9) . .
C231 C232 H94 118.4 . .
C233 C232 H94 118.4 . .
C234 C233 C232 118.5(9) . .
C234 C233 H95 120.7 . .
C232 C233 H95 120.7 . .
C235 C234 C233 118.5(8) . .
C235 C234 C237 119.0(10) . .
C233 C234 C237 122.4(9) . .
C234 C235 C236 121.8(9) . .
C234 C235 H96 119.1 . .
C236 C235 H96 119.1 . .
C235 C236 C231 121.8(9) . .
C235 C236 H97 119.1 . .
C231 C236 H97 119.1 . .
C238 C237 C239 108.9(8) . .
C238 C237 C234 110.6(9) . .
C239 C237 C234 109.6(7) . .
C238 C237 C240 109.4(8) . .
C239 C237 C240 110.3(9) . .
C234 C237 C240 108.0(7) . .
C237 C238 H99 109.5 . .
C237 C238 H98 109.5 . .
H99 C238 H98 109.5 . .
C237 C238 H100 109.5 . .
H99 C238 H100 109.5 . .
H98 C238 H100 109.5 . .
C237 C239 H103 109.5 . .
C237 C239 H102 109.5 . .
H103 C239 H102 109.5 . .
C237 C239 H101 109.5 . .
H103 C239 H101 109.5 . .
H102 C239 H101 109.5 . .
C237 C240 H105 109.5 . .
C237 C240 H104 109.5 . .
H105 C240 H104 109.5 . .
C237 C240 H106 109.5 . .
H105 C240 H106 109.5 . .
H104 C240 H106 109.5 . .

loop_
_geom_bond_atom_site_label_1
_geom_bond_atom_site_label_2
_geom_bond_distance
_geom_bond_site_symmetry_2
Ca1 O21 2.105(10) .
Ca1 O11 2.359(8) .
Ca1 O51 2.389(18) .
Ca1 O5 2.406(12) .
Ca1 O6 2.407(17) .
Ca1 O3 2.566(10) .
Ca1 O12 2.644(8) .
Ca1 C1 2.851(10) .
Ca1 C2 2.940(13) .
Ca1 O22 3.101(8) .
Ca1 C54 3.15(4) .
Ca2 O3 2.119(10) .
Ca2 O7 2.327(12) .
Ca2 O12 2.340(7) .
Ca2 O9 2.40(3) .
Ca2 O8 2.474(17) .
Ca2 O21 2.568(11) .
Ca2 O11 2.751(9) .
Ca2 C1 2.862(11) .
Ca2 C37 3.162(14) .
O1 C17 1.189(9) .
O2 C27 1.191(9) .
O3 C37 1.207(12) .
O4 C47 1.35(2) .
O11 C1 1.267(11) .
O12 C1 1.263(12) .
O21 C2 1.297(12) .
O22 C2 1.248(13) .
O51 C54 1.42(2) .
O51 C51 1.424(18) .
O52 C52 1.439(16) .
O52 C53 1.445(17) .
O61 C64 1.403(16) .
O61 C61 1.439(16) .
O62 C62 1.332(15) .
O62 C63 1.373(15) .
O71 C74 1.403(18) .
O71 C71 1.449(17) .
O72 C73 1.390(18) .
O72 C72 1.396(19) .
O81 C81 1.342(16) .
O81 C84 1.419(17) .
O82 C82 1.393(14) .
O82 C83 1.493(15) .
N1 C12 1.405(11) .
N1 C17 1.419(11) .
N1 H1 0.8800 .
N2 C27 1.352(10) .
N2 C22 1.411(11) .
N2 H2 0.8800 .
N3 C37 1.352(12) 3_566
N3 C16 1.430(11) .
N3 H3 0.8800 .
N4 C47 1.40(2) .
N4 C26 1.501(17) .
N4 H4 0.8800 .
C1 C11 1.516(12) .
C2 C21 1.513(16) .
C11 C16 1.400(12) .
C11 C12 1.425(12) .
C12 C13 1.377(11) .
C13 C14 1.364(12) .
C13 H5 0.9500 .
C14 C15 1.412(13) .
C14 H6 0.9500 .
C15 C16 1.369(11) .
C15 H7 0.9500 .
C17 C18 1.569(12) .
C18 C111 1.539(11) .
C18 C131 1.552(11) .
C18 C121 1.556(11) .
C21 C22 1.371(13) .
C21 C26 1.472(17) .
C22 C23 1.392(14) .
C23 C24 1.394(15) .
C23 H8 0.9500 .
C24 C25 1.282(18) .
C24 H9 0.9500 .
C25 C26 1.346(19) .
C25 H10 0.9500 .
C27 C28 1.564(11) .
C28 C211 1.535(12) .
C28 C231 1.547(11) .
C28 C221 1.550(11) .
C31 C32 1.517(12) .
C31 C38 1.529(12) .
C31 H13 0.9900 .
C31 H14 0.9900 .
C32 C33 1.482(12) .
C32 H15 0.9900 .
C32 H16 0.9900 .
C33 H19 0.9800 .
C33 H18 0.9800 .
C33 H17 0.9800 .
C37 N3 1.351(12) 3_566
C37 C38 1.501(14) .
C38 H11 0.9900 .
C38 H12 0.9900 .
C41 C48 1.486(9) .
C41 C42 1.506(9) .
C41 H22 0.9900 .
C41 H23 0.9900 .
C42 C43 1.513(10) .
C42 H24 0.9900 .
C42 H25 0.9900 .
C43 H26 0.9800 .
C43 H28 0.9800 .
C43 H27 0.9800 .
C47 C48 1.530(10) .
C48 H20 0.9900 .
C48 H21 0.9900 .
C51 C52 1.501(17) .
C51 H107 0.9900 .
C51 H108 0.9900 .
C52 H110 0.9900 .
C52 H109 0.9900 .
C53 C54 1.50(2) .
C53 H111 0.9900 .
C53 H112 0.9900 .
C54 H114 0.9900 .
C54 H113 0.9900 .
C61 C62 1.443(18) .
C61 H115 0.9900 .
C61 H116 0.9900 .
C62 H118 0.9900 .
C62 H117 0.9900 .
C63 C64 1.421(18) .
C63 H119 0.9900 .
C63 H120 0.9900 .
C64 H122 0.9900 .
C64 H121 0.9900 .
C71 C72 1.510(18) .
C71 H123 0.9900 .
C71 H124 0.9900 .
C72 H126 0.9900 .
C72 H125 0.9900 .
C73 C74 1.470(18) .
C73 H127 0.9900 .
C73 H128 0.9900 .
C74 H130 0.9900 .
C74 H129 0.9900 .
C81 C82 1.441(16) .
C81 H132 0.9900 .
C81 H131 0.9900 .
C82 H133 0.9900 .
C82 H134 0.9900 .
C83 C84 1.495(18) .
C83 H135 0.9900 .
C83 H136 0.9900 .
C84 H137 0.9900 .
C84 H138 0.9900 .
C111 C116 1.358(11) .
C111 C112 1.385(12) .
C112 C113 1.382(11) .
C112 H29 0.9500 .
C113 C114 1.367(12) .
C113 H30 0.9500 .
C114 C115 1.369(13) .
C114 C117 1.530(13) .
C115 C116 1.401(13) .
C115 H31 0.9500 .
C116 H32 0.9500 .
C117 C118 1.465(14) .
C117 C119 1.519(14) .
C117 C120 1.527(13) .
C118 H33 0.9800 .
C118 H34 0.9800 .
C118 H35 0.9800 .
C119 H36 0.9800 .
C119 H38 0.9800 .
C119 H37 0.9800 .
C120 H39 0.9800 .
C120 H40 0.9800 .
C120 H41 0.9800 .
C121 C122 1.367(11) .
C121 C126 1.388(11) .
C122 C123 1.380(11) .
C122 H42 0.9500 .
C123 C124 1.401(11) .
C123 H43 0.9500 .
C124 C125 1.391(10) .
C124 C127 1.532(11) .
C125 C126 1.349(11) .
C125 H44 0.9500 .
C126 H45 0.9500 .
C127 C129 1.438(14) .
C127 C130 1.487(13) .
C127 C128 1.497(13) .
C128 H46 0.9800 .
C128 H48 0.9800 .
C128 H47 0.9800 .
C129 H51 0.9800 .
C129 H50 0.9800 .
C129 H49 0.9800 .
C130 H53 0.9800 .
C130 H52 0.9800 .
C130 H54 0.9800 .
C131 C136 1.341(10) .
C131 C132 1.389(11) .
C132 C133 1.370(11) .
C132 H55 0.9500 .
C133 C134 1.375(11) .
C133 H56 0.9500 .
C134 C135 1.402(11) .
C134 C137 1.464(12) .
C135 C136 1.376(11) .
C135 H57 0.9500 .
C136 H58 0.9500 .
C137 C139 1.452(17) .
C137 C138 1.459(13) .
C137 C140 1.466(15) .
C138 H59 0.9800 .
C138 H60 0.9800 .
C138 H61 0.9800 .
C139 H62 0.9800 .
C139 H63 0.9800 .
C139 H64 0.9800 .
C140 H67 0.9800 .
C140 H65 0.9800 .
C140 H66 0.9800 .
C211 C216 1.378(11) .
C211 C212 1.410(12) .
C212 C213 1.420(13) .
C212 H68 0.9500 .
C213 C214 1.350(13) .
C213 H69 0.9500 .
C214 C215 1.405(15) .
C214 C217 1.547(17) .
C215 C216 1.362(14) .
C215 H70 0.9500 .
C216 H71 0.9500 .
C217 C218 1.408(18) .
C217 C220 1.471(18) .
C217 C219 1.64(2) .
C218 H72 0.9800 .
C218 H74 0.9800 .
C218 H73 0.9800 .
C219 H76 0.9800 .
C219 H75 0.9800 .
C219 H77 0.9800 .
C220 H78 0.9800 .
C220 H80 0.9800 .
C220 H79 0.9800 .
C221 C226 1.358(10) .
C221 C222 1.409(12) .
C222 C223 1.330(12) .
C222 H81 0.9500 .
C223 C224 1.357(11) .
C223 H82 0.9500 .
C224 C225 1.369(12) .
C224 C227 1.478(12) .
C225 C226 1.335(11) .
C225 H83 0.9500 .
C226 H84 0.9500 .
C227 C229 1.387(14) .
C227 C230 1.43(2) .
C227 C228 1.541(16) .
C228 H86 0.9800 .
C228 H85 0.9800 .
C228 H87 0.9800 .
C229 H88 0.9800 .
C229 H90 0.9800 .
C229 H89 0.9800 .
C230 H92 0.9800 .
C230 H91 0.9800 .
C230 H93 0.9800 .
C231 C232 1.367(10) .
C231 C236 1.388(12) .
C232 C233 1.405(11) .
C232 H94 0.9500 .
C233 C234 1.390(12) .
C233 H95 0.9500 .
C234 C235 1.356(11) .
C234 C237 1.540(11) .
C235 C236 1.375(11) .
C235 H96 0.9500 .
C236 H97 0.9500 .
C237 C238 1.519(13) .
C237 C239 1.539(13) .
C237 C240 1.561(12) .
C238 H99 0.9800 .
C238 H98 0.9800 .
C238 H100 0.9800 .
C239 H103 0.9800 .
C239 H102 0.9800 .
C239 H101 0.9800 .
C240 H105 0.9800 .
C240 H104 0.9800 .
C240 H106 0.9800 .

loop_
_geom_torsion_atom_site_label_1
_geom_torsion_atom_site_label_2
_geom_torsion_atom_site_label_3
_geom_torsion_atom_site_label_4
_geom_torsion
_geom_torsion_site_symmetry_1
_geom_torsion_site_symmetry_4
Ca2 O12 C1 O11 25.3(12) . .
Ca1 O12 C1 O11 11.0(10) . .
Ca2 O12 C1 C11 -152.7(8) . .
Ca1 O12 C1 C11 -167.0(9) . .
Ca1 O11 C1 O12 -12.5(11) . .
Ca2 O11 C1 O12 -21.2(10) . .
Ca1 O11 C1 C11 165.6(7) . .
Ca2 O11 C1 C11 156.9(9) . .
Ca1 O22 C2 O21 -19.4(9) . .
Ca1 O22 C2 C21 165.5(12) . .
Ca1 O21 C2 O22 31.5(15) . .
Ca2 O21 C2 O22 9.8(17) . .
Ca1 O21 C2 C21 -153.4(8) . .
Ca2 O21 C2 C21 -175.1(7) . .
O12 C1 C11 C16 156.4(9) . .
O11 C1 C11 C16 -21.7(14) . .
Ca1 C1 C11 C16 33(4) . .
Ca2 C1 C11 C16 88(2) . .
O12 C1 C11 C12 -26.0(14) . .
O11 C1 C11 C12 155.9(9) . .
Ca1 C1 C11 C12 -149(3) . .
Ca2 C1 C11 C12 -94(2) . .
C17 N1 C12 C13 22.5(13) . .
C17 N1 C12 C11 -163.6(8) . .
C16 C11 C12 C13 -0.6(13) . .
C1 C11 C12 C13 -178.4(8) . .
C16 C11 C12 N1 -174.4(8) . .
C1 C11 C12 N1 7.8(13) . .
N1 C12 C13 C14 173.0(9) . .
C11 C12 C13 C14 -0.7(13) . .
C12 C13 C14 C15 1.7(14) . .
C13 C14 C15 C16 -1.4(15) . .
C14 C15 C16 C11 0.1(14) . .
C14 C15 C16 N3 178.5(8) . .
C12 C11 C16 C15 0.9(13) . .
C1 C11 C16 C15 178.6(9) . .
C12 C11 C16 N3 -177.6(7) . .
C1 C11 C16 N3 0.1(13) . .
C37 N3 C16 C15 30.0(14) 3_566 .
C37 N3 C16 C11 -151.5(9) 3_566 .
C12 N1 C17 O1 12.2(14) . .
C12 N1 C17 C18 -166.8(8) . .
O1 C17 C18 C111 117.7(9) . .
N1 C17 C18 C111 -63.3(9) . .
O1 C17 C18 C131 -2.4(11) . .
N1 C17 C18 C131 176.6(7) . .
O1 C17 C18 C121 -121.0(9) . .
N1 C17 C18 C121 58.0(9) . .
O22 C2 C21 C22 22.8(17) . .
O21 C2 C21 C22 -152.3(11) . .
Ca1 C2 C21 C22 171.6(12) . .
O22 C2 C21 C26 -154.5(12) . .
O21 C2 C21 C26 30.4(18) . .
Ca1 C2 C21 C26 -6(2) . .
C26 C21 C22 C23 -2.5(16) . .
C2 C21 C22 C23 179.9(11) . .
C26 C21 C22 N2 -179.8(9) . .
C2 C21 C22 N2 2.6(15) . .
C27 N2 C22 C21 165.7(9) . .
C27 N2 C22 C23 -11.6(15) . .
C21 C22 C23 C24 3.2(18) . .
N2 C22 C23 C24 -179.6(11) . .
C22 C23 C24 C25 -4(3) . .
C23 C24 C25 C26 4(3) . .
C24 C25 C26 C21 -3(3) . .
C24 C25 C26 N4 -173.1(14) . .
C22 C21 C26 C25 3(2) . .
C2 C21 C26 C25 -179.9(15) . .
C22 C21 C26 N4 173.9(10) . .
C2 C21 C26 N4 -8.6(16) . .
C47 N4 C26 C25 -25(3) . .
C47 N4 C26 C21 163.7(16) . .
C22 N2 C27 O2 -4.5(15) . .
C22 N2 C27 C28 179.5(8) . .
O2 C27 C28 C211 145.1(9) . .
N2 C27 C28 C211 -38.9(10) . .
O2 C27 C28 C231 23.1(12) . .
N2 C27 C28 C231 -160.8(8) . .
O2 C27 C28 C221 -93.5(10) . .
N2 C27 C28 C221 82.5(9) . .
C38 C31 C32 C33 -177.5(9) . .
Ca2 O3 C37 N3 -150.2(10) . 3_566
Ca1 O3 C37 N3 -116.0(12) . 3_566
Ca2 O3 C37 C38 35.9(19) . .
Ca1 O3 C37 C38 70.2(17) . .
O3 C37 C38 C31 -153.1(10) . .
N3 C37 C38 C31 32.3(13) 3_566 .
Ca2 C37 C38 C31 -139.0(8) . .
C32 C31 C38 C37 170.7(9) . .
C48 C41 C42 C43 153(2) . .
C26 N4 C47 O4 -7(3) . .
C26 N4 C47 C48 166.6(14) . .
C42 C41 C48 C47 158.5(19) . .
O4 C47 C48 C41 -36(4) . .
N4 C47 C48 C41 152(2) . .
C54 O51 C51 C52 -44(4) . .
Ca1 O51 C51 C52 107(2) . .
C53 O52 C52 C51 -56(3) . .
O51 C51 C52 O52 49(3) . .
C52 O52 C53 C54 68(4) . .
C51 O51 C54 C53 38(5) . .
Ca1 O51 C54 C53 -115(3) . .
C51 O51 C54 Ca1 153(3) . .
O52 C53 C54 O51 -53(5) . .
O52 C53 C54 Ca1 -97(4) . .
C64 O61 C61 C62 76(2) . .
C63 O62 C62 C61 55(2) . .
O61 C61 C62 O62 -52(2) . .
C62 O62 C63 C64 -66(2) . .
C61 O61 C64 C63 -83(2) . .
O62 C63 C64 O61 69(2) . .
C74 O71 C71 C72 54(3) . .
C73 O72 C72 C71 28(4) . .
O71 C71 C72 O72 -38(4) . .
C72 O72 C73 C74 -35(3) . .
C71 O71 C74 C73 -73(3) . .
O72 C73 C74 O71 61(3) . .
C84 O81 C81 C82 35(4) . .
C83 O82 C82 C81 27(3) . .
O81 C81 C82 O82 -20(3) . .
C82 O82 C83 C84 -55(4) . .
C81 O81 C84 C83 -43(4) . .
O82 C83 C84 O81 53(4) . .
C131 C18 C111 C116 125.3(9) . .
C121 C18 C111 C116 -111.1(10) . .
C17 C18 C111 C116 6.2(12) . .
C131 C18 C111 C112 -52.7(9) . .
C121 C18 C111 C112 70.9(10) . .
C17 C18 C111 C112 -171.9(7) . .
C116 C111 C112 C113 1.9(13) . .
C18 C111 C112 C113 -179.8(8) . .
C111 C112 C113 C114 -0.1(14) . .
C112 C113 C114 C115 -2.2(14) . .
C112 C113 C114 C117 -179.0(9) . .
C113 C114 C115 C116 2.6(15) . .
C117 C114 C115 C116 179.5(9) . .
C112 C111 C116 C115 -1.5(13) . .
C18 C111 C116 C115 -179.6(8) . .
C114 C115 C116 C111 -0.8(15) . .
C113 C114 C117 C118 -173.8(12) . .
C115 C114 C117 C118 9.4(16) . .
C113 C114 C117 C119 57.6(13) . .
C115 C114 C117 C119 -119.2(11) . .
C113 C114 C117 C120 -54.9(13) . .
C115 C114 C117 C120 128.3(11) . .
C111 C18 C121 C122 -3.1(13) . .
C131 C18 C121 C122 119.0(9) . .
C17 C18 C121 C122 -125.5(9) . .
C111 C18 C121 C126 177.2(9) . .
C131 C18 C121 C126 -60.8(11) . .
C17 C18 C121 C126 54.8(10) . .
C126 C121 C122 C123 -1.3(14) . .
C18 C121 C122 C123 179.0(9) . .
C121 C122 C123 C124 4.5(15) . .
C122 C123 C124 C125 -6.6(14) . .
C122 C123 C124 C127 179.0(9) . .
C123 C124 C125 C126 5.8(14) . .
C127 C124 C125 C126 179.9(9) . .
C124 C125 C126 C121 -2.8(15) . .
C122 C121 C126 C125 0.4(14) . .
C18 C121 C126 C125 -179.8(8) . .
C125 C124 C127 C129 116.3(11) . .
C123 C124 C127 C129 -69.7(12) . .
C125 C124 C127 C130 -3.7(15) . .
C123 C124 C127 C130 170.3(11) . .
C125 C124 C127 C128 -124.6(11) . .
C123 C124 C127 C128 49.5(13) . .
C111 C18 C131 C136 118.8(9) . .
C121 C18 C131 C136 -4.8(12) . .
C17 C18 C131 C136 -118.5(9) . .
C111 C18 C131 C132 -56.9(10) . .
C121 C18 C131 C132 179.5(8) . .
C17 C18 C131 C132 65.8(9) . .
C136 C131 C132 C133 1.7(13) . .
C18 C131 C132 C133 177.7(8) . .
C131 C132 C133 C134 -0.6(15) . .
C132 C133 C134 C135 -0.2(13) . .
C132 C133 C134 C137 179.5(9) . .
C133 C134 C135 C136 0.0(12) . .
C137 C134 C135 C136 -179.7(8) . .
C132 C131 C136 C135 -1.9(12) . .
C18 C131 C136 C135 -177.7(8) . .
C134 C135 C136 C131 1.2(13) . .
C133 C134 C137 C139 135.0(14) . .
C135 C134 C137 C139 -45.3(16) . .
C133 C134 C137 C138 23.5(16) . .
C135 C134 C137 C138 -156.9(13) . .
C133 C134 C137 C140 -100.9(13) . .
C135 C134 C137 C140 78.8(13) . .
C231 C28 C211 C216 -117.3(9) . .
C221 C28 C211 C216 2.1(11) . .
C27 C28 C211 C216 123.1(8) . .
C231 C28 C211 C212 67.1(9) . .
C221 C28 C211 C212 -173.5(7) . .
C27 C28 C211 C212 -52.5(10) . .
C216 C211 C212 C213 1.3(12) . .
C28 C211 C212 C213 177.2(7) . .
C211 C212 C213 C214 -1.3(14) . .
C212 C213 C214 C215 -0.5(15) . .
C212 C213 C214 C217 -177.9(10) . .
C213 C214 C215 C216 2.3(16) . .
C217 C214 C215 C216 179.8(10) . .
C214 C215 C216 C211 -2.3(16) . .
C212 C211 C216 C215 0.4(13) . .
C28 C211 C216 C215 -175.2(9) . .
C213 C214 C217 C218 108.1(19) . .
C215 C214 C217 C218 -69(2) . .
C213 C214 C217 C220 -121.5(15) . .
C215 C214 C217 C220 61.1(18) . .
C213 C214 C217 C219 -12.6(17) . .
C215 C214 C217 C219 170.1(12) . .
C211 C28 C221 C226 102.6(10) . .
C231 C28 C221 C226 -135.1(9) . .
C27 C28 C221 C226 -17.9(12) . .
C211 C28 C221 C222 -80.1(10) . .
C231 C28 C221 C222 42.2(11) . .
C27 C28 C221 C222 159.4(8) . .
C226 C221 C222 C223 -1.5(14) . .
C28 C221 C222 C223 -179.2(9) . .
C221 C222 C223 C224 1.7(17) . .
C222 C223 C224 C225 -1.1(15) . .
C222 C223 C224 C227 177.8(11) . .
C223 C224 C225 C226 0.5(15) . .
C227 C224 C225 C226 -178.4(11) . .
C224 C225 C226 C221 -0.5(16) . .
C222 C221 C226 C225 0.9(13) . .
C28 C221 C226 C225 178.4(9) . .
C223 C224 C227 C229 138.6(15) . .
C225 C224 C227 C229 -43(2) . .
C223 C224 C227 C230 -103.0(15) . .
C225 C224 C227 C230 75.7(16) . .
C223 C224 C227 C228 10.0(17) . .
C225 C224 C227 C228 -171.2(12) . .
C211 C28 C231 C232 -2.9(11) . .
C221 C28 C231 C232 -124.3(9) . .
C27 C28 C231 C232 117.2(9) . .
C211 C28 C231 C236 177.4(8) . .
C221 C28 C231 C236 56.0(10) . .
C27 C28 C231 C236 -62.5(10) . .
C236 C231 C232 C233 -1.3(12) . .
C28 C231 C232 C233 179.0(7) . .
C231 C232 C233 C234 3.4(12) . .
C232 C233 C234 C235 -3.8(12) . .
C232 C233 C234 C237 176.4(7) . .
C233 C234 C235 C236 2.3(13) . .
C237 C234 C235 C236 -177.9(8) . .
C234 C235 C236 C231 -0.2(13) . .
C232 C231 C236 C235 -0.4(13) . .
C28 C231 C236 C235 179.4(8) . .
C235 C234 C237 C238 -177.0(8) . .
C233 C234 C237 C238 2.8(12) . .
C235 C234 C237 C239 -56.9(11) . .
C233 C234 C237 C239 122.9(10) . .
C235 C234 C237 C240 63.3(11) . .
C233 C234 C237 C240 -116.9(9) . .
